data_2243598
loop_
_publ_author_name
'F\'abry, Jan'
'Samolov\'a, Erika'

_publ_section_title
;
 Crystal structure of
 poly[\m-aqua-bis(\m~3~-2-methylpropanoato-\k^4^<i>O</i>:<i>O</i>,<i>O</i>':<i>O</i>')dipotassium]
;
_journal_coeditor_code DJ2009
_journal_issue 10
_journal_name_full 'Acta Crystallographica Section E'
_journal_page_first 1669
_journal_page_last 1674
_journal_paper_doi 10.1107/S2056989020012591
_journal_volume 76
_journal_year 2020
_chemical_formula_iupac '[K2 (C4 H7 O2)2 (H2 O)]'
_chemical_formula_moiety 'C8 H16 K2 O5'
_chemical_formula_sum 'C8 H16 K2 O5'
_chemical_formula_weight 270.4
_chemical_name_common
;
potassium isobutyrate monohydrate
;
_chemical_name_systematic
Poly[\m-aqua-bis(\m~3~-2-methylpropanoato-\k^4^<i>O</i>:<i>O</i),<i>O</i>':<i>O</i>')dipotassium]
_space_group_IT_number 15
_space_group_name_Hall '-C 2yc'
_space_group_name_H-M_alt 'C 1 2/c 1'
_symmetry_cell_setting monoclinic
_symmetry_space_group_name_Hall '-C 2yc'
_symmetry_space_group_name_H-M 'C 1 2/c 1'
_atom_sites_solution_primary dual
_cell_angle_alpha 90
_cell_angle_beta 97.5170(10)
_cell_angle_gamma 90
_cell_formula_units_Z 4
_cell_length_a 11.9190(5)
_cell_length_b 4.5454(2)
_cell_length_c 24.3172(9)
_cell_measurement_reflns_used 8438
_cell_measurement_temperature 240
_cell_measurement_theta_max 72.20
_cell_measurement_theta_min 7.345
_cell_volume 1306.10(9)
_computing_cell_refinement
;
SAINT (Bruker, 2017)
;
_computing_data_collection
;
<i>Instrument Service</i> (Bruker, 2017)
;
_computing_data_reduction
;
SAINT (Bruker, 2017)
;
_computing_molecular_graphics
;
DIAMOND  (Brandenburg, 2015)
;
_computing_publication_material
;
<i>JANA2006</i> (Pet\<r\'i\<cek <i>et al.</i>, 2014)
;
_computing_structure_refinement
;
<i>JANA2006</i> (Pet\<r\'i\<cek <i>et al.</i>, 2014)
;
_computing_structure_solution
;
<i>SHELXT</i> (Sheldrick, 2015)
;
_diffrn_ambient_temperature 240
_diffrn_detector 'PHOTON 100 CMOS'
_diffrn_measured_fraction_theta_full 0.99
_diffrn_measured_fraction_theta_max 0.99
_diffrn_measurement_device_type 'Bruker D8 VENTURE Kappa Duo PHOTON 100 CMOS'
_diffrn_measurement_method '\f and \w scans'
_diffrn_radiation_monochromator 'Helios Cu multilayer optic'
_diffrn_radiation_probe x-ray
_diffrn_radiation_type 'Cu K\a'
_diffrn_radiation_wavelength 1.54178
_diffrn_reflns_av_R_equivalents 0.0358
_diffrn_reflns_av_unetI/netI 0.0218
_diffrn_reflns_limit_h_max 14
_diffrn_reflns_limit_h_min -14
_diffrn_reflns_limit_k_max 5
_diffrn_reflns_limit_k_min -5
_diffrn_reflns_limit_l_max 30
_diffrn_reflns_limit_l_min -30
_diffrn_reflns_number 10532
_diffrn_reflns_theta_full 72.24
_diffrn_reflns_theta_max 72.24
_diffrn_reflns_theta_min 7.35
_diffrn_source 'I\mS  micro-focus sealed tube'
_diffrn_standards_number 0
_exptl_absorpt_coefficient_mu 6.447
_exptl_absorpt_correction_T_max 0.7650
_exptl_absorpt_correction_T_min 0.2190
_exptl_absorpt_correction_type multi-scan
_exptl_absorpt_process_details
;
(<i>SADABS</i>; Bruker, 2017)
;
_exptl_crystal_colour colourless
_exptl_crystal_density_diffrn 1.3751
_exptl_crystal_description plate
_exptl_crystal_F_000 568
_exptl_crystal_size_max 0.338
_exptl_crystal_size_mid 0.144
_exptl_crystal_size_min 0.044
_refine_diff_density_max 0.19
_refine_diff_density_min -0.22
_refine_ls_extinction_method none
_refine_ls_goodness_of_fit_gt 2.52
_refine_ls_goodness_of_fit_ref 2.48
_refine_ls_hydrogen_treatment mixed
_refine_ls_number_constraints 94
_refine_ls_number_parameters 82
_refine_ls_number_reflns 1269
_refine_ls_number_restraints 9
_refine_ls_R_factor_all 0.0295
_refine_ls_R_factor_gt 0.0284
_refine_ls_shift/su_max 0.0352
_refine_ls_shift/su_mean 0.0021
_refine_ls_structure_factor_coef Fsqd
_refine_ls_weighting_details w=1/(\s^2^(I)+0.0004I^2^)
_refine_ls_weighting_scheme sigma
_refine_ls_wR_factor_gt 0.0812
_refine_ls_wR_factor_ref 0.0820
_reflns_number_gt 1212
_reflns_number_total 1269
_reflns_threshold_expression I>3\s(I)
_cod_data_source_file dj2009sup1.cif
_cod_data_source_block I
_cod_database_code 2243598

loop_
_space_group_symop_id
_space_group_symop_operation_xyz
1 x,y,z
2 -x,y,-z+1/2
3 -x,-y,-z
4 x,-y,z+1/2
5 x+1/2,y+1/2,z
6 -x+1/2,y+1/2,-z+1/2
7 -x+1/2,-y+1/2,-z
8 x+1/2,-y+1/2,z+1/2

loop_
_atom_site_type_symbol
_atom_site_label
_atom_site_fract_x
_atom_site_fract_y
_atom_site_fract_z
_atom_site_U_iso_or_equiv
_atom_site_adp_type
_atom_site_calc_flag
_atom_site_refinement_flags
_atom_site_occupancy
_atom_site_site_symmetry_multiplicity
_atom_site_disorder_assembly
_atom_site_disorder_group
K K1 0.65739(3) 0.08834(7) 0.292673(13) 0.03769(13) Uani d . 1 8 . .
O O1 0.54092(11) -0.0749(2) 0.17459(5) 0.0474(4) Uani d . 1 8 . .
O O2 0.71739(10) 0.0879(2) 0.18489(5) 0.0451(4) Uani d . 1 8 . .
O O3 0.5 0.5048(4) 0.25 0.0442(5) Uani d . 1 4 . .
H H1o3 0.521(2) 0.616(3) 0.2262(8) 0.0664 Uiso d . 1 8 . .
C C1 0.62018(14) 0.0693(3) 0.15869(6) 0.0357(4) Uani d . 1 8 . .
C C2 0.59779(18) 0.2545(5) 0.10542(7) 0.0445(6) Uani d . 0.801(3) 8 . .
H H1c2 0.62015 0.458674 0.115969 0.0533 Uiso d . 0.801(3) 8 . .
C C2a 0.5957(9) 0.124(2) 0.09573(13) 0.0445(6) Uani d . 0.199(3) 8 . .
H H1c2a 0.590888 -0.055688 0.072613 0.0533 Uiso d . 0.199(3) 8 . .
C C3 0.4752(2) 0.2726(12) 0.0811(2) 0.0828(14) Uani d . 0.801(3) 8 . .
H H1c3 0.433861 0.380314 0.105886 0.1242 Uiso d . 0.801(3) 8 . .
H H2c3 0.468892 0.371338 0.045975 0.1242 Uiso d . 0.801(3) 8 . .
H H3c3 0.444536 0.077688 0.076086 0.1242 Uiso d . 0.801(3) 8 . .
C C3a 0.4876(10) 0.297(4) 0.0912(13) 0.0828(14) Uani d . 0.199(3) 8 . .
H H1c3a 0.442774 0.254928 0.056368 0.1242 Uiso d . 0.199(3) 8 . .
H H2c3a 0.44613 0.243332 0.120994 0.1242 Uiso d . 0.199(3) 8 . .
H H3c3a 0.504672 0.50346 0.093401 0.1242 Uiso d . 0.199(3) 8 . .
C C4 0.6678(4) 0.1371(12) 0.06307(12) 0.1008(19) Uani d . 0.801(3) 8 . .
H H1c4 0.743884 0.103888 0.080315 0.1512 Uiso d . 0.801(3) 8 . .
H H2c4 0.635891 -0.044833 0.048302 0.1512 Uiso d . 0.801(3) 8 . .
H H3c4 0.668259 0.277338 0.033579 0.1512 Uiso d . 0.801(3) 8 . .
C C4a 0.6882(11) 0.314(4) 0.0786(7) 0.1008(19) Uani d . 0.199(3) 8 . .
H H1c4a 0.669733 0.367954 0.040336 0.1512 Uiso d . 0.199(3) 8 . .
H H2c4a 0.695838 0.487804 0.101114 0.1512 Uiso d . 0.199(3) 8 . .
H H3c4a 0.758165 0.20639 0.083389 0.1512 Uiso d . 0.199(3) 8 . .

loop_
_atom_site_aniso_label
_atom_site_aniso_U_11
_atom_site_aniso_U_22
_atom_site_aniso_U_33
_atom_site_aniso_U_12
_atom_site_aniso_U_13
_atom_site_aniso_U_23
_atom_site_aniso_type_symbol
K1 0.0335(2) 0.0384(2) 0.0413(2) 0.00132(11) 0.00537(14) 0.00039(11) K
O1 0.0463(7) 0.0488(7) 0.0492(7) -0.0052(5) 0.0138(5) 0.0043(5) O
O2 0.0387(6) 0.0496(6) 0.0457(7) 0.0038(5) 0.0002(5) 0.0011(4) O
O3 0.0510(10) 0.0318(7) 0.0490(9) 0 0.0031(7) 0 O
C1 0.0375(8) 0.0359(7) 0.0345(8) 0.0047(6) 0.0075(6) -0.0002(5) C
C2 0.0494(10) 0.0422(12) 0.0417(10) 0.0012(11) 0.0056(8) 0.0081(9) C
C2a 0.0494(10) 0.0422(12) 0.0417(10) 0.0012(11) 0.0056(8) 0.0081(9) C
C3 0.0537(14) 0.127(3) 0.061(3) 0.0035(16) -0.0173(15) 0.0378(19) C
C3a 0.0537(14) 0.127(3) 0.061(3) 0.0035(16) -0.0173(15) 0.0378(19) C
C4 0.109(3) 0.155(5) 0.0460(19) 0.053(3) 0.038(2) 0.029(2) C
C4a 0.109(3) 0.155(5) 0.0460(19) 0.053(3) 0.038(2) 0.029(2) C

loop_
_atom_type_symbol
_atom_type_scat_dispersion_real
_atom_type_scat_dispersion_imag
_atom_type_scat_source
C 0.0181 0.0091 'International Tables Vol C tables 4.2.6.8 and 6.1.1.1'
H 0.0000 0.0000 'International Tables Vol C tables 4.2.6.8 and 6.1.1.1'
K 0.3868 1.0657 'International Tables Vol C tables 4.2.6.8 and 6.1.1.1'
O 0.0492 0.0322 'International Tables Vol C tables 4.2.6.8 and 6.1.1.1'

loop_
_exptl_crystal_face_index_h
_exptl_crystal_face_index_k
_exptl_crystal_face_index_l
_exptl_crystal_face_perp_dist
? ? ? ?

loop_
_geom_angle_atom_site_label_1
_geom_angle_atom_site_label_2
_geom_angle_atom_site_label_3
_geom_angle_site_symmetry_1
_geom_angle_site_symmetry_2
_geom_angle_site_symmetry_3
_geom_angle
_geom_angle_publ_flag
O1 K1 O1 . . 2_655 84.51(4) ?
O1 K1 O2 . . . 43.54(3) ?
O1 K1 O2 . . 6_645 98.72(3) ?
O1 K1 O2 . . 6_655 123.27(4) ?
O1 K1 O3 . . 1_545 50.08(2) ?
O1 K1 O3 . . . 67.58(3) ?
O1 K1 O2 2_655 . . 128.05(4) ?
O1 K1 O2 2_655 . 6_645 100.88(4) ?
O1 K1 O2 2_655 . 6_655 130.31(4) ?
O1 K1 O3 2_655 . 1_545 52.67(3) ?
O1 K1 O3 2_655 . . 73.84(3) ?
O2 K1 O2 . . 6_645 89.24(4) ?
O2 K1 O2 . . 6_655 89.30(4) ?
O2 K1 O3 . . 1_545 84.87(2) ?
O2 K1 O3 . . . 83.88(2) ?
O2 K1 O2 6_645 . 6_655 112.43(4) ?
O2 K1 O3 6_645 . 1_545 70.78(3) ?
O2 K1 O3 6_645 . . 165.48(4) ?
O2 K1 O3 6_655 . 1_545 173.34(3) ?
O2 K1 O3 6_655 . . 80.35(4) ?
O3 K1 O3 1_545 . . 95.81(3) ?
K1 O1 K1 . . 2_655 87.96(4) ?
K1 O2 K1 . . 6_645 90.76(4) ?
K1 O2 K1 . . 6_655 90.70(4) ?
K1 O2 K1 6_645 . 6_655 112.43(4) ?
K1 O3 K1 . . 1_565 95.806(12) ?
K1 O3 K1 . . 2_655 93.77(5) ?
K1 O3 K1 . . 2_665 170.43(4) ?
K1 O3 K1 1_565 . 2_655 170.43(4) ?
K1 O3 K1 1_565 . 2_665 74.62(3) ?
K1 O3 K1 2_655 . 2_665 95.806(12) ?
H1o3 O3 H1o3 . . 2_655 105.0(16) ?
O1 C1 O2 . . . 124.40(13) ?
O1 C1 C2 . . . 119.45(14) ?
O1 C1 C2a . . . 109.8(4) ?
O2 C1 C2 . . . 116.04(14) ?
O2 C1 C2a . . . 122.5(4) ?
C1 C2 H1c2 . . . 106.47 ?
C1 C2 C3 . . . 114.4(2) ?
C1 C2 C4 . . . 109.3(2) ?
H1c2 C2 C3 . . . 105.38 ?
H1c2 C2 C4 . . . 110.8 ?
C3 C2 C4 . . . 110.4(3) ?
H1c2a C2a C3a . . . 113.92 ?
H1c2a C2a C4a . . . 107.85 ?
C3a C2a C4a . . . 109.5(12) ?
C2 C3 H1c3 . . . 109.47 ?
C2 C3 H2c3 . . . 109.47 ?
C2 C3 H3c3 . . . 109.47 ?
H1c3 C3 H2c3 . . . 109.47 ?
H1c3 C3 H3c3 . . . 109.47 ?
H2c3 C3 H3c3 . . . 109.47 ?
C2a C3a H1c3a . . . 109.47 ?
C2a C3a H2c3a . . . 109.47 ?
C2a C3a H3c3a . . . 109.47 ?
H1c3a C3a H2c3a . . . 109.47 ?
H1c3a C3a H3c3a . . . 109.47 ?
H2c3a C3a H3c3a . . . 109.47 ?
C2 C4 H1c4 . . . 109.47 ?
C2 C4 H2c4 . . . 109.47 ?
C2 C4 H3c4 . . . 109.47 ?
H1c4 C4 H2c4 . . . 109.47 ?
H1c4 C4 H3c4 . . . 109.47 ?
H2c4 C4 H3c4 . . . 109.47 ?
H1c2 C4a C2a . . . 66.18 ?
C2a C4a H1c4a . . . 109.47 ?
C2a C4a H2c4a . . . 109.47 ?
C2a C4a H3c4a . . . 109.47 ?
H1c4a C4a H2c4a . . . 109.47 ?
H1c4a C4a H3c4a . . . 109.47 ?
H2c4a C4a H3c4a . . . 109.47 ?

loop_
_geom_bond_atom_site_label_1
_geom_bond_atom_site_label_2
_geom_bond_site_symmetry_1
_geom_bond_site_symmetry_2
_geom_bond_distance
_geom_bond_publ_flag
K1 O1 . . 3.1113(13) yes
K1 O1 . 2_655 2.6951(14) yes
K1 O2 . . 2.8056(13) yes
K1 O2 . 6_645 2.7360(12) yes
K1 O2 . 6_655 2.7330(12) yes
K1 O3 . 1_545 3.3351(13) yes
K1 O3 . . 2.7693(12) yes
O1 C1 . . 1.252(2) ?
O2 C1 . . 1.2499(19) ?
O3 H1o3 . . 0.83(2) ?
O3 H1o3 . 2_655 0.83(2) ?
C1 C2 . . 1.539(2) ?
C1 C2a . . 1.541(4) ?
C2 C3 . . 1.505(4) ?
C2 C3a . . 1.328(13) ?
C2 C4 . . 1.505(4) ?
C2a H1c2a . . 0.99 ?
C2a C4a . . 1.500(18) ?
C3 H1c3 . . 0.96 ?
C3 H2c3 . . 0.96 ?
C3 H3c3 . . 0.96 ?
C3a H1c3a . . 0.96 ?
C3a H2c3a . . 0.96 ?
C3a H3c3a . . 0.96 ?
C4 H1c4 . . 0.96 ?
C4 H2c4 . . 0.96 ?
C4 H3c4 . . 0.96 ?
C4a H1c4a . . 0.96 ?
C4a H2c4a . . 0.96 ?
C4a H3c4a . . 0.96 ?

loop_
_geom_hbond_atom_site_label_D
_geom_hbond_atom_site_label_H
_geom_hbond_atom_site_label_A
_geom_hbond_site_symmetry_D
_geom_hbond_site_symmetry_H
_geom_hbond_site_symmetry_A
_geom_hbond_distance_DH
_geom_hbond_distance_HA
_geom_hbond_distance_DA
_geom_hbond_angle_DHA
_geom_hbond_publ_flag
O3 H1O3 O1 . . 1_565 0.83(2) 1.921(18) 2.7358(17) 167(2) yes
O3 H1O3 O1 . 2_655 2_665 0.83(2) 1.921(18) 2.7358(17) 167(2) yes

loop_
_geom_torsion_atom_site_label_1
_geom_torsion_atom_site_label_2
_geom_torsion_atom_site_label_3
_geom_torsion_atom_site_label_4
_geom_torsion_site_symmetry_1
_geom_torsion_site_symmetry_2
_geom_torsion_site_symmetry_3
_geom_torsion_site_symmetry_4
_geom_torsion
_geom_torsion_publ_flag
? ? ? ? ? ? ? ? ? ?

loop_
_restr_angle_atom_site_label_1
_restr_angle_site_symmetry_1
_restr_angle_atom_site_label_2
_restr_angle_site_symmetry_2
_restr_angle_atom_site_label_3
_restr_angle_site_symmetry_3
_restr_angle_target
_restr_angle_target_weight_param
H1o3 . O3 . H1o3 2_655 105 0.01
C3 . C2 . C4 . 109.47 0.1
C3a . C2a . C4a . 109.47 0.1

loop_
_restr_distance_atom_site_label_1
_restr_distance_site_symmetry_1
_restr_distance_atom_site_label_2
_restr_distance_site_symmetry_2
_restr_distance_target
_restr_distance_target_weight_param
C1 . C2 . 1.54 0.001
C1 . C2a . 1.54 0.001
C2 . C3 . 1.5 0.001
C2a . C3a . 1.5 0.001
C2 . C4 . 1.5 0.001
C2a . C4a . 1.5 0.001

loop_
_restr_equal_angle_atom_site_label_1
_restr_equal_angle_site_symmetry_1
_restr_equal_angle_atom_site_label_2
_restr_equal_angle_site_symmetry_2
_restr_equal_angle_atom_site_label_3
_restr_equal_angle_site_symmetry_3
_restr_equal_angle_class_class_id
_restr_equal_angle_class_target_weight_param
? ? ? ? ? ? ? ?

loop_
_restr_equal_distance_atom_site_label_1
_restr_equal_distance_site_symmetry_1
_restr_equal_distance_atom_site_label_2
_restr_equal_distance_site_symmetry_2
_restr_equal_distance_class_class_id
_restr_equal_distance_class_target_weight_param
? ? ? ? ? ?

loop_
_restr_equal_torsion_atom_site_label_1
_restr_equal_torsion_site_symmetry_1
_restr_equal_torsion_atom_site_label_2
_restr_equal_torsion_site_symmetry_2
_restr_equal_torsion_atom_site_label_3
_restr_equal_torsion_site_symmetry_3
_restr_equal_torsion_atom_site_label_4
_restr_equal_torsion_site_symmetry_4
_restr_equal_torsion_class_class_id
_restr_equal_torsion_class_target_weight_param
? ? ? ? ? ? ? ? ? ?

loop_
_restr_torsion_atom_site_label_1
_restr_torsion_site_symmetry_1
_restr_torsion_atom_site_label_2
_restr_torsion_site_symmetry_2
_restr_torsion_atom_site_label_3
_restr_torsion_site_symmetry_3
_restr_torsion_atom_site_label_4
_restr_torsion_site_symmetry_4
_restr_torsion_angle_target
_restr_torsion_weight_param
? ? ? ? ? ? ? ? ? ?

loop_
_twin_individual_id
_twin_individual_mass_fraction_refined
_twin_individual_twin_matrix_11
_twin_individual_twin_matrix_12
_twin_individual_twin_matrix_13
_twin_individual_twin_matrix_21
_twin_individual_twin_matrix_22
_twin_individual_twin_matrix_23
_twin_individual_twin_matrix_31
_twin_individual_twin_matrix_32
_twin_individual_twin_matrix_33
? ? ? ? ? ? ? ? ? ? ?

_cod_database_fobs_code 2243598
